data_4340148
loop_
_publ_author_name
'Cotton, F. Albert'
'Li, Zhong'
'Liu, Chun Y.'
'Murillo, Carlos A.'
'Villagr\'an, Dino'

_publ_section_title
;
 Strong electronic interaction between two dimolybdenum units linked by a
 tetraazatetracene.
;
_journal_issue 2
_journal_name_full 'Inorganic chemistry'
_journal_page_first 767
_journal_page_last 778
_journal_paper_doi 10.1021/ic051614d
_journal_volume 45
_journal_year 2006
_chemical_formula_sum 'C112.3 H112.6 Cl14.6 F3 Mo4 N16 O15 S'
_chemical_formula_weight 2916.77
_chemical_name_systematic
; 
 ? 
;
_space_group_IT_number 14
_symmetry_space_group_name_Hall '-P 2yn'
_symmetry_space_group_name_H-M 'P 1 21/n 1'
_atom_sites_solution_hydrogens geom
_atom_sites_solution_primary direct
_atom_sites_solution_secondary difmap
_audit_creation_method SHELXL-97
_cell_angle_alpha 90.00
_cell_angle_beta 93.715(5)
_cell_angle_gamma 90.00
_cell_formula_units_Z 4
_cell_length_a 17.881(5)
_cell_length_b 23.811(6)
_cell_length_c 29.914(8)
_cell_measurement_temperature 213(2)
_cell_volume 12710(6)
_computing_structure_refinement 'SHELXL-97 (Sheldrick, 1997)'
_computing_structure_solution 'SHELXS-97 (Sheldrick, 1990)'
_diffrn_ambient_temperature 213(2)
_diffrn_measured_fraction_theta_full 0.996
_diffrn_measured_fraction_theta_max 0.996
_diffrn_radiation_monochromator graphite
_diffrn_radiation_source 'fine-focus sealed tube'
_diffrn_radiation_type MoK\a
_diffrn_radiation_wavelength 0.71073
_diffrn_reflns_av_R_equivalents 0.0566
_diffrn_reflns_av_sigmaI/netI 0.0581
_diffrn_reflns_limit_h_max 19
_diffrn_reflns_limit_h_min -16
_diffrn_reflns_limit_k_max 18
_diffrn_reflns_limit_k_min -25
_diffrn_reflns_limit_l_max 29
_diffrn_reflns_limit_l_min -32
_diffrn_reflns_number 53200
_diffrn_reflns_theta_full 22.50
_diffrn_reflns_theta_max 22.50
_diffrn_reflns_theta_min 1.55
_exptl_absorpt_coefficient_mu 0.779
_exptl_absorpt_correction_T_max 0.8056
_exptl_absorpt_correction_T_min 0.7256
_exptl_crystal_density_diffrn 1.524
_exptl_crystal_density_method 'not measured'
_exptl_crystal_F_000 5910
_exptl_crystal_size_max 0.44
_exptl_crystal_size_mid 0.31
_exptl_crystal_size_min 0.29
_refine_diff_density_max 2.130
_refine_diff_density_min -0.605
_refine_diff_density_rms 0.123
_refine_ls_extinction_method none
_refine_ls_goodness_of_fit_ref 1.072
_refine_ls_hydrogen_treatment mixed
_refine_ls_matrix_type full
_refine_ls_number_parameters 1606
_refine_ls_number_reflns 16564
_refine_ls_number_restraints 260
_refine_ls_restrained_S_all 1.094
_refine_ls_R_factor_all 0.0954
_refine_ls_R_factor_gt 0.0590
_refine_ls_shift/su_max 0.019
_refine_ls_shift/su_mean 0.000
_refine_ls_structure_factor_coef Fsqd
_refine_ls_weighting_details 'calc w=1/[\s^2^(Fo^2^)+(0.0833P)^2^+35.6455P] where P=(Fo^2^+2Fc^2^)/3'
_refine_ls_weighting_scheme calc
_refine_ls_wR_factor_gt 0.1462
_refine_ls_wR_factor_ref 0.1850
_reflns_number_gt 11059
_reflns_number_total 16564
_reflns_threshold_expression >2sigma(I)
_cod_data_source_file ic051614drom20050920_035939.cif
_cod_data_source_block xl
_cod_original_formula_sum 'C112.30 H112.60 Cl14.60 F3 Mo4 N16 O15 S'
_cod_database_code 4340148

loop_
_symmetry_equiv_pos_as_xyz
'x, y, z'
'-x+1/2, y+1/2, -z+1/2'
'-x, -y, -z'
'x-1/2, -y-1/2, z-1/2'

loop_
_atom_site_label
_atom_site_type_symbol
_atom_site_fract_x
_atom_site_fract_y
_atom_site_fract_z
_atom_site_U_iso_or_equiv
_atom_site_adp_type
_atom_site_occupancy
_atom_site_symmetry_multiplicity
_atom_site_calc_flag
_atom_site_refinement_flags
_atom_site_disorder_assembly
_atom_site_disorder_group
Mo1 Mo 0.40830(3) 0.60306(2) 0.166384(18) 0.02912(17) Uani 1 1 d . . .
Mo2 Mo 0.35044(3) 0.60071(2) 0.102713(18) 0.02926(17) Uani 1 1 d . A .
Mo3 Mo 0.42109(3) 0.90101(2) 0.152351(18) 0.03123(18) Uani 1 1 d . . .
Mo4 Mo 0.35977(3) 0.89787(2) 0.089694(18) 0.03071(18) Uani 1 1 d . B .
N1 N 0.4121(3) 0.6926(2) 0.16586(16) 0.0287(12) Uani 1 1 d . . .
N2 N 0.3551(3) 0.6895(2) 0.09451(16) 0.0289(12) Uani 1 1 d . . .
N3 N 0.3075(3) 0.6088(2) 0.20051(17) 0.0351(13) Uani 1 1 d . . .
N4 N 0.2436(3) 0.60492(19) 0.13114(17) 0.0300(12) Uani 1 1 d . . .
N5 N 0.4051(3) 0.5131(2) 0.17288(17) 0.0331(13) Uani 1 1 d . . .
N6 N 0.3433(3) 0.5112(2) 0.10297(17) 0.0331(13) Uani 1 1 d . . .
N7 N 0.5154(3) 0.5972(2) 0.13793(18) 0.0341(13) Uani 1 1 d . . .
N8 N 0.4515(3) 0.5948(2) 0.06910(17) 0.0343(13) Uani 1 1 d . . .
N9 N 0.4200(3) 0.8122(2) 0.16035(16) 0.0302(12) Uani 1 1 d . . .
N10 N 0.3602(3) 0.8088(2) 0.08955(16) 0.0298(12) Uani 1 1 d . . .
N11 N 0.3222(3) 0.9027(2) 0.18942(18) 0.0363(13) Uani 1 1 d . . .
N12 N 0.2553(3) 0.9007(2) 0.12081(18) 0.0336(13) Uani 1 1 d . . .
N13 N 0.4196(3) 0.9907(2) 0.15232(17) 0.0359(13) Uani 1 1 d . . .
N14 N 0.3548(3) 0.9880(2) 0.08356(17) 0.0342(13) Uani 1 1 d . . .
N15 N 0.5254(3) 0.9002(2) 0.12142(18) 0.0355(13) Uani 1 1 d . . .
N16 N 0.4586(3) 0.8976(2) 0.05339(18) 0.0354(13) Uani 1 1 d . . .
O3 O 0.2811(3) 0.6552(2) 0.38175(16) 0.0579(14) Uani 1 1 d . . .
O4 O -0.0285(3) 0.5520(2) 0.03928(17) 0.0630(15) Uani 1 1 d . . .
O5 O 0.5001(3) 0.3898(2) 0.32531(18) 0.0640(15) Uani 1 1 d . . .
O6 O 0.2688(3) 0.3965(2) -0.05610(17) 0.0667(16) Uani 1 1 d . . .
O7 O 0.7811(3) 0.5623(2) 0.24260(18) 0.0656(16) Uani 1 1 d . . .
O11 O 0.3025(3) 0.8610(2) 0.37144(16) 0.0622(15) Uani 1 1 d . . .
O12 O -0.0212(3) 0.9499(3) 0.03441(18) 0.0697(16) Uani 1 1 d . . .
O13 O 0.5082(3) 1.1184(2) 0.30301(17) 0.0610(15) Uani 1 1 d . . .
O14 O 0.2133(3) 1.0979(2) -0.06422(16) 0.0550(14) Uani 1 1 d . . .
O15 O 0.7945(3) 0.9396(2) 0.22028(19) 0.0693(16) Uani 1 1 d . . .
C1 C 0.3857(3) 0.7208(3) 0.12914(19) 0.0274(14) Uani 1 1 d . . .
C2 C 0.4383(3) 0.7260(3) 0.2033(2) 0.0300(15) Uani 1 1 d . . .
C3 C 0.4604(4) 0.6993(3) 0.2434(2) 0.0361(16) Uani 1 1 d . . .
H3A H 0.4575 0.6600 0.2456 0.043 Uiso 1 1 calc R . .
C4 C 0.4865(4) 0.7306(3) 0.2800(2) 0.0404(17) Uani 1 1 d . . .
H4A H 0.5004 0.7125 0.3072 0.048 Uiso 1 1 calc R . .
C5 C 0.4923(4) 0.7876(3) 0.2768(2) 0.0429(18) Uani 1 1 d . . .
H5A H 0.5112 0.8085 0.3017 0.051 Uiso 1 1 calc R . .
C6 C 0.4704(4) 0.8146(3) 0.2373(2) 0.0362(16) Uani 1 1 d . . .
H6A H 0.4738 0.8540 0.2355 0.043 Uiso 1 1 calc R . .
C7 C 0.4433(3) 0.7838(2) 0.1999(2) 0.0278(14) Uani 1 1 d . . .
C8 C 0.3882(3) 0.7806(3) 0.12640(19) 0.0296(15) Uani 1 1 d . . .
C9 C 0.3313(3) 0.7760(2) 0.0531(2) 0.0289(14) Uani 1 1 d . . .
C10 C 0.3043(4) 0.8028(3) 0.0141(2) 0.0398(17) Uani 1 1 d . . .
H10A H 0.3065 0.8421 0.0121 0.048 Uiso 1 1 calc R . .
C11 C 0.2741(4) 0.7717(3) -0.0218(2) 0.0446(18) Uani 1 1 d . . .
H11A H 0.2544 0.7901 -0.0478 0.054 Uiso 1 1 calc R . .
C12 C 0.2729(4) 0.7141(3) -0.0195(2) 0.0445(18) Uani 1 1 d . . .
H12A H 0.2534 0.6931 -0.0442 0.053 Uiso 1 1 calc R . .
C13 C 0.3005(4) 0.6870(3) 0.0191(2) 0.0346(16) Uani 1 1 d . . .
H13A H 0.2999 0.6475 0.0205 0.042 Uiso 1 1 calc R . .
C14 C 0.3290(3) 0.7179(3) 0.0558(2) 0.0281(14) Uani 1 1 d . . .
C30 C 0.2440(3) 0.6080(2) 0.1749(2) 0.0322(15) Uani 1 1 d . . .
H30A H 0.1982 0.6097 0.1886 0.039 Uiso 1 1 calc R . .
C31 C 0.3018(4) 0.6199(3) 0.2470(2) 0.0343(16) Uani 1 1 d . . .
C32 C 0.3395(4) 0.5873(3) 0.2795(2) 0.0447(18) Uani 1 1 d . . .
H32A H 0.3687 0.5570 0.2707 0.054 Uiso 1 1 calc R . .
C33 C 0.3350(4) 0.5987(3) 0.3250(2) 0.0448(18) Uani 1 1 d . . .
H33A H 0.3619 0.5766 0.3465 0.054 Uiso 1 1 calc R . .
C34 C 0.2912(4) 0.6421(3) 0.3380(2) 0.0424(18) Uani 1 1 d . . .
C35 C 0.2538(4) 0.6752(3) 0.3065(2) 0.0463(19) Uani 1 1 d . . .
H35A H 0.2236 0.7049 0.3155 0.056 Uiso 1 1 calc R . .
C36 C 0.2603(4) 0.6649(3) 0.2612(2) 0.0432(18) Uani 1 1 d . . .
H36A H 0.2362 0.6889 0.2398 0.052 Uiso 1 1 calc R . .
C37 C 0.3164(5) 0.6208(4) 0.4151(3) 0.071(3) Uani 1 1 d . . .
H37A H 0.3051 0.6346 0.4444 0.107 Uiso 1 1 calc R . .
H37B H 0.3702 0.6216 0.4124 0.107 Uiso 1 1 calc R . .
H37C H 0.2984 0.5826 0.4113 0.107 Uiso 1 1 calc R . .
C41 C 0.1726(3) 0.5939(3) 0.1080(2) 0.0318(15) Uani 1 1 d . . .
C42 C 0.1241(4) 0.5543(3) 0.1243(2) 0.0418(17) Uani 1 1 d . . .
H42A H 0.1370 0.5361 0.1516 0.050 Uiso 1 1 calc R . .
C43 C 0.0573(4) 0.5413(3) 0.1008(2) 0.0479(19) Uani 1 1 d . . .
H43A H 0.0248 0.5146 0.1121 0.058 Uiso 1 1 calc R . .
C44 C 0.0385(4) 0.5680(3) 0.0605(2) 0.0471(19) Uani 1 1 d . . .
C45 C 0.0860(4) 0.6074(3) 0.0442(2) 0.0438(18) Uani 1 1 d . . .
H45A H 0.0733 0.6255 0.0168 0.053 Uiso 1 1 calc R . .
C46 C 0.1523(4) 0.6203(3) 0.0681(2) 0.0395(17) Uani 1 1 d . . .
H46A H 0.1842 0.6476 0.0570 0.047 Uiso 1 1 calc R . .
C47 C -0.0447(5) 0.5721(4) -0.0049(3) 0.074(3) Uani 1 1 d . . .
H47A H -0.0933 0.5581 -0.0162 0.111 Uiso 1 1 calc R . .
H47B H -0.0066 0.5590 -0.0241 0.111 Uiso 1 1 calc R . .
H47C H -0.0454 0.6128 -0.0047 0.111 Uiso 1 1 calc R . .
C50 C 0.3726(3) 0.4848(3) 0.1386(2) 0.0344(16) Uani 1 1 d . . .
H50A H 0.3705 0.4454 0.1399 0.041 Uiso 1 1 calc R . .
C51 C 0.4285(4) 0.4820(3) 0.2118(2) 0.0353(16) Uani 1 1 d . . .
C52 C 0.4935(4) 0.4981(3) 0.2367(2) 0.0408(17) Uani 1 1 d . . .
H52A H 0.5205 0.5294 0.2275 0.049 Uiso 1 1 calc R . .
C53 C 0.5190(4) 0.4689(3) 0.2746(2) 0.0477(19) Uani 1 1 d . . .
H53A H 0.5631 0.4802 0.2910 0.057 Uiso 1 1 calc R . .
C54 C 0.4793(4) 0.4227(3) 0.2883(2) 0.0481(19) Uani 1 1 d . . .
C55 C 0.4150(4) 0.4071(3) 0.2649(2) 0.0461(18) Uani 1 1 d . . .
H55A H 0.3879 0.3759 0.2744 0.055 Uiso 1 1 calc R . .
C56 C 0.3890(4) 0.4367(3) 0.2272(2) 0.0414(17) Uani 1 1 d . . .
H56A H 0.3438 0.4259 0.2119 0.050 Uiso 1 1 calc R . .
C57 C 0.5661(5) 0.4056(4) 0.3515(3) 0.082(3) Uani 1 1 d . . .
H57A H 0.5748 0.3793 0.3761 0.123 Uiso 1 1 calc R . .
H57B H 0.5599 0.4431 0.3634 0.123 Uiso 1 1 calc R . .
H57C H 0.6086 0.4051 0.3330 0.123 Uiso 1 1 calc R . .
C61 C 0.3207(4) 0.4794(3) 0.0638(2) 0.0337(16) Uani 1 1 d . . .
C62 C 0.2638(4) 0.5004(3) 0.0346(2) 0.0417(17) Uani 1 1 d . . .
H62A H 0.2377 0.5329 0.0423 0.050 Uiso 1 1 calc R . .
C63 C 0.2452(4) 0.4737(3) -0.0056(2) 0.0452(18) Uani 1 1 d . . .
H63A H 0.2075 0.4887 -0.0255 0.054 Uiso 1 1 calc R . .
C64 C 0.2816(4) 0.4253(3) -0.0167(2) 0.0485(19) Uani 1 1 d . . .
C65 C 0.3375(4) 0.4039(3) 0.0126(2) 0.0478(19) Uani 1 1 d . . .
H65A H 0.3622 0.3706 0.0054 0.057 Uiso 1 1 calc R . .
C66 C 0.3568(4) 0.4310(3) 0.0518(2) 0.0424(17) Uani 1 1 d . . .
H66A H 0.3955 0.4163 0.0711 0.051 Uiso 1 1 calc R . .
C67 C 0.2099(5) 0.4151(4) -0.0855(3) 0.082(3) Uani 1 1 d . . .
H67A H 0.2067 0.3915 -0.1120 0.122 Uiso 1 1 calc R . .
H67B H 0.2191 0.4536 -0.0941 0.122 Uiso 1 1 calc R . .
H67C H 0.1632 0.4130 -0.0709 0.122 Uiso 1 1 calc R . .
C70 C 0.5152(4) 0.5952(2) 0.0935(2) 0.0322(15) Uani 1 1 d . A .
H70A H 0.5608 0.5941 0.0796 0.039 Uiso 1 1 calc R . .
C71 C 0.5849(4) 0.5902(3) 0.1632(2) 0.0345(16) Uani 1 1 d . . .
C72 C 0.6353(4) 0.5481(3) 0.1537(3) 0.052(2) Uani 1 1 d . . .
H72A H 0.6257 0.5249 0.1285 0.062 Uiso 1 1 calc R . .
C73 C 0.6994(5) 0.5405(3) 0.1813(3) 0.061(2) Uani 1 1 d . . .
H73A H 0.7325 0.5114 0.1749 0.074 Uiso 1 1 calc R . .
C74 C 0.7164(4) 0.5744(3) 0.2181(3) 0.0489(19) Uani 1 1 d . . .
C75 C 0.6669(4) 0.6157(3) 0.2273(3) 0.052(2) Uani 1 1 d . . .
H75A H 0.6766 0.6389 0.2524 0.063 Uiso 1 1 calc R . .
C76 C 0.6026(4) 0.6235(3) 0.1998(2) 0.0447(18) Uani 1 1 d . . .
H76A H 0.5698 0.6527 0.2064 0.054 Uiso 1 1 calc R . .
C77 C 0.7952(5) 0.5929(4) 0.2831(3) 0.083(3) Uani 1 1 d . . .
H77A H 0.8425 0.5808 0.2977 0.124 Uiso 1 1 calc R . .
H77B H 0.7552 0.5860 0.3028 0.124 Uiso 1 1 calc R . .
H77C H 0.7976 0.6327 0.2765 0.124 Uiso 1 1 calc R . .
C81 C 0.4558(8) 0.6044(5) 0.0223(2) 0.037(2) Uani 0.715(9) 1 d PG A 1
C82 C 0.4280(7) 0.5651(4) -0.0088(3) 0.050(3) Uani 0.715(9) 1 d PG A 1
H82A H 0.4091 0.5307 0.0009 0.061 Uiso 0.715(9) 1 calc PR A 1
C83 C 0.4282(5) 0.5766(4) -0.0544(3) 0.058(3) Uani 0.715(9) 1 d PG A 1
H83A H 0.4095 0.5500 -0.0754 0.070 Uiso 0.715(9) 1 calc PR A 1
C84 C 0.4562(5) 0.6275(4) -0.0688(2) 0.050(3) Uani 0.715(9) 1 d PG A 1
C85 C 0.4840(5) 0.6668(3) -0.0377(3) 0.049(3) Uani 0.715(9) 1 d PG A 1
H85A H 0.5029 0.7012 -0.0474 0.059 Uiso 0.715(9) 1 calc PR A 1
C86 C 0.4838(7) 0.6553(4) 0.0079(3) 0.043(3) Uani 0.715(9) 1 d PG A 1
H86A H 0.5026 0.6819 0.0289 0.051 Uiso 0.715(9) 1 calc PR A 1
O8 O 0.4641(5) 0.6415(4) -0.1124(3) 0.077(3) Uani 0.715(9) 1 d P A 1
C87 C 0.4433(9) 0.6011(7) -0.1449(5) 0.092(5) Uani 0.715(9) 1 d P A 1
H87A H 0.4514 0.6159 -0.1744 0.138 Uiso 0.715(9) 1 calc PR A 1
H87B H 0.3907 0.5918 -0.1432 0.138 Uiso 0.715(9) 1 calc PR A 1
H87C H 0.4734 0.5675 -0.1396 0.138 Uiso 0.715(9) 1 calc PR A 1
C81B C 0.453(2) 0.5978(14) 0.0202(5) 0.037(2) Uani 0.285(9) 1 d PG A 2
C82B C 0.441(2) 0.5483(11) -0.0038(9) 0.050(3) Uani 0.285(9) 1 d PG A 2
H82B H 0.4337 0.5143 0.0114 0.061 Uiso 0.285(9) 1 calc PR A 2
C83B C 0.4385(18) 0.5491(9) -0.0504(8) 0.058(3) Uani 0.285(9) 1 d PG A 2
H83B H 0.4302 0.5157 -0.0666 0.070 Uiso 0.285(9) 1 calc PR A 2
C84B C 0.4486(16) 0.5994(10) -0.0728(5) 0.050(3) Uani 0.285(9) 1 d PGD A 2
C85B C 0.4608(16) 0.6488(9) -0.0488(7) 0.049(3) Uani 0.285(9) 1 d PG A 2
H85B H 0.4676 0.6828 -0.0640 0.059 Uiso 0.285(9) 1 calc PR A 2
C86B C 0.463(2) 0.6480(12) -0.0023(7) 0.043(3) Uani 0.285(9) 1 d PG A 2
H86B H 0.4711 0.6815 0.0140 0.051 Uiso 0.285(9) 1 calc PR A 2
O8B O 0.4405(15) 0.5966(10) -0.1186(5) 0.077(3) Uani 0.285(9) 1 d PD A 2
C87B C 0.462(2) 0.6417(14) -0.1460(12) 0.092(5) Uani 0.285(9) 1 d PD A 2
H87D H 0.4509 0.6320 -0.1772 0.138 Uiso 0.285(9) 1 calc PR A 2
H87E H 0.5147 0.6490 -0.1406 0.138 Uiso 0.285(9) 1 calc PR A 2
H87F H 0.4334 0.6750 -0.1389 0.138 Uiso 0.285(9) 1 calc PR A 2
C110 C 0.2581(4) 0.9023(3) 0.1650(2) 0.0345(16) Uani 1 1 d . . .
H11B H 0.2131 0.9032 0.1794 0.041 Uiso 1 1 calc R . .
C111 C 0.3188(4) 0.8934(3) 0.2364(2) 0.0332(15) Uani 1 1 d . . .
C112 C 0.2792(4) 0.8481(3) 0.2517(2) 0.0419(17) Uani 1 1 d . . .
H11C H 0.2547 0.8236 0.2309 0.050 Uiso 1 1 calc R . .
C113 C 0.2750(4) 0.8383(3) 0.2966(2) 0.051(2) Uani 1 1 d . . .
H11D H 0.2472 0.8076 0.3063 0.061 Uiso 1 1 calc R . .
C114 C 0.3114(4) 0.8731(3) 0.3275(2) 0.0465(19) Uani 1 1 d . . .
C115 C 0.3542(4) 0.9167(3) 0.3129(2) 0.0485(19) Uani 1 1 d . . .
H11E H 0.3816 0.9395 0.3337 0.058 Uiso 1 1 calc R . .
C116 C 0.3569(4) 0.9269(3) 0.2677(2) 0.0457(18) Uani 1 1 d . . .
H11F H 0.3852 0.9573 0.2581 0.055 Uiso 1 1 calc R . .
C117 C 0.3412(6) 0.8950(4) 0.4041(3) 0.077(3) Uani 1 1 d . . .
H11G H 0.3304 0.8822 0.4338 0.115 Uiso 1 1 calc R . .
H11H H 0.3250 0.9337 0.4003 0.115 Uiso 1 1 calc R . .
H11I H 0.3947 0.8926 0.4007 0.115 Uiso 1 1 calc R . .
C121 C 0.1833(4) 0.9109(3) 0.0988(2) 0.0364(16) Uani 1 1 d . . .
C122 C 0.1408(4) 0.9565(3) 0.1113(2) 0.0450(18) Uani 1 1 d . . .
H12B H 0.1588 0.9793 0.1353 0.054 Uiso 1 1 calc R . .
C123 C 0.0733(4) 0.9686(3) 0.0894(3) 0.056(2) Uani 1 1 d . . .
H12C H 0.0449 0.9994 0.0982 0.068 Uiso 1 1 calc R . .
C124 C 0.0475(4) 0.9348(3) 0.0538(2) 0.051(2) Uani 1 1 d . . .
C125 C 0.0888(4) 0.8894(3) 0.0406(2) 0.0466(19) Uani 1 1 d . . .
H12D H 0.0710 0.8667 0.0165 0.056 Uiso 1 1 calc R . .
C126 C 0.1566(4) 0.8779(3) 0.0634(2) 0.0416(17) Uani 1 1 d . . .
H12E H 0.1850 0.8471 0.0546 0.050 Uiso 1 1 calc R . .
C127 C -0.0479(5) 0.9184(4) -0.0033(3) 0.085(3) Uani 1 1 d . . .
H12F H -0.0966 0.9325 -0.0141 0.127 Uiso 1 1 calc R . .
H12G H -0.0522 0.8792 0.0051 0.127 Uiso 1 1 calc R . .
H12H H -0.0131 0.9218 -0.0267 0.127 Uiso 1 1 calc R . .
C130 C 0.3849(4) 1.0168(3) 0.1181(2) 0.0381(17) Uani 1 1 d . . .
H13B H 0.3814 1.0562 0.1181 0.046 Uiso 1 1 calc R . .
C131 C 0.4422(4) 1.0237(3) 0.1907(2) 0.0362(16) Uani 1 1 d . . .
C132 C 0.5090(4) 1.0113(3) 0.2146(2) 0.0410(17) Uani 1 1 d . . .
H13C H 0.5391 0.9821 0.2046 0.049 Uiso 1 1 calc R . .
C133 C 0.5325(4) 1.0410(3) 0.2528(2) 0.0427(17) Uani 1 1 d . . .
H13D H 0.5774 1.0314 0.2691 0.051 Uiso 1 1 calc R . .
C134 C 0.4887(4) 1.0849(3) 0.2666(2) 0.0429(18) Uani 1 1 d . . .
C135 C 0.4230(4) 1.0975(3) 0.2434(2) 0.0432(18) Uani 1 1 d . . .
H13E H 0.3939 1.1276 0.2528 0.052 Uiso 1 1 calc R . .
C136 C 0.3983(4) 1.0666(3) 0.2063(2) 0.0392(17) Uani 1 1 d . . .
H13F H 0.3516 1.0748 0.1914 0.047 Uiso 1 1 calc R . .
C137 C 0.5761(5) 1.1078(4) 0.3282(3) 0.076(3) Uani 1 1 d . . .
H13G H 0.5821 1.1346 0.3526 0.114 Uiso 1 1 calc R . .
H13H H 0.6176 1.1114 0.3091 0.114 Uiso 1 1 calc R . .
H13I H 0.5752 1.0700 0.3403 0.114 Uiso 1 1 calc R . .
C141 C 0.3236(4) 1.0181(3) 0.0459(2) 0.0345(16) Uani 1 1 d . . .
C142 C 0.2629(4) 0.9936(3) 0.0204(2) 0.0457(18) Uani 1 1 d . . .
H14A H 0.2453 0.9580 0.0284 0.055 Uiso 1 1 calc R . .
C143 C 0.2294(4) 1.0209(3) -0.0158(2) 0.0483(19) Uani 1 1 d . . .
H14B H 0.1892 1.0037 -0.0324 0.058 Uiso 1 1 calc R . .
C144 C 0.2538(4) 1.0737(3) -0.0283(2) 0.0444(18) Uani 1 1 d . . .
C145 C 0.3133(4) 1.0975(3) -0.0042(2) 0.0427(18) Uani 1 1 d . . .
H14C H 0.3306 1.1331 -0.0122 0.051 Uiso 1 1 calc R . .
C146 C 0.3483(4) 1.0692(3) 0.0321(2) 0.0399(17) Uani 1 1 d . . .
H14D H 0.3901 1.0858 0.0477 0.048 Uiso 1 1 calc R . .
C147 C 0.2382(5) 1.1519(3) -0.0784(3) 0.069(3) Uani 1 1 d . . .
H14E H 0.2057 1.1649 -0.1035 0.104 Uiso 1 1 calc R . .
H14F H 0.2892 1.1490 -0.0874 0.104 Uiso 1 1 calc R . .
H14G H 0.2366 1.1783 -0.0538 0.104 Uiso 1 1 calc R . .
C150 C 0.5236(4) 0.8991(3) 0.0774(2) 0.0384(17) Uani 1 1 d . B .
H15A H 0.5686 0.8994 0.0629 0.046 Uiso 1 1 calc R . .
C151 C 0.5961(4) 0.9078(3) 0.1453(2) 0.0355(16) Uani 1 1 d . . .
C152 C 0.6140(4) 0.8768(3) 0.1830(2) 0.0483(19) Uani 1 1 d . . .
H15B H 0.5811 0.8484 0.1912 0.058 Uiso 1 1 calc R . .
C153 C 0.6790(4) 0.8863(3) 0.2091(3) 0.053(2) Uani 1 1 d . . .
H15C H 0.6890 0.8653 0.2354 0.064 Uiso 1 1 calc R . .
C154 C 0.7291(4) 0.9258(3) 0.1971(3) 0.0502(19) Uani 1 1 d . . .
C155 C 0.7134(4) 0.9560(3) 0.1575(3) 0.058(2) Uani 1 1 d . . .
H15D H 0.7482 0.9824 0.1481 0.069 Uiso 1 1 calc R . .
C156 C 0.6474(4) 0.9474(3) 0.1324(3) 0.054(2) Uani 1 1 d . . .
H15E H 0.6369 0.9685 0.1062 0.065 Uiso 1 1 calc R . .
C157 C 0.8107(5) 0.9102(5) 0.2609(3) 0.089(3) Uani 1 1 d . . .
H15F H 0.8583 0.9230 0.2747 0.134 Uiso 1 1 calc R . .
H15G H 0.8135 0.8702 0.2548 0.134 Uiso 1 1 calc R . .
H15H H 0.7714 0.9171 0.2811 0.134 Uiso 1 1 calc R . .
C161 C 0.4595(8) 0.8903(8) 0.0049(4) 0.0370(17) Uani 0.573(16) 1 d PG B 1
C162 C 0.4957(8) 0.8434(7) -0.0110(6) 0.033(4) Uani 0.573(16) 1 d PG B 1
H16A H 0.5210 0.8186 0.0092 0.039 Uiso 0.573(16) 1 calc PR B 1
C163 C 0.4947(9) 0.8332(5) -0.0568(6) 0.038(4) Uani 0.573(16) 1 d PG B 1
H16B H 0.5192 0.8015 -0.0675 0.046 Uiso 0.573(16) 1 calc PR B 1
C164 C 0.4574(9) 0.8700(7) -0.0867(4) 0.051(4) Uani 0.573(16) 1 d PGD B 1
C165 C 0.4212(9) 0.9168(7) -0.0708(5) 0.069(6) Uani 0.573(16) 1 d PG B 1
H16C H 0.3960 0.9417 -0.0910 0.082 Uiso 0.573(16) 1 calc PR B 1
C166 C 0.4222(9) 0.9270(7) -0.0250(5) 0.053(5) Uani 0.573(16) 1 d PG B 1
H16D H 0.3977 0.9587 -0.0143 0.063 Uiso 0.573(16) 1 calc PR B 1
O16 O 0.454(2) 0.8669(8) -0.1325(5) 0.078(5) Uani 0.573(16) 1 d PD B 1
C167 C 0.489(4) 0.8226(19) -0.155(3) 0.096(9) Uani 0.573(16) 1 d PD B 1
H16E H 0.4780 0.8258 -0.1867 0.144 Uiso 0.573(16) 1 calc PR B 1
H16F H 0.4710 0.7869 -0.1442 0.144 Uiso 0.573(16) 1 calc PR B 1
H16G H 0.5431 0.8248 -0.1481 0.144 Uiso 0.573(16) 1 calc PR B 1
C171 C 0.4610(12) 0.8920(11) 0.0067(6) 0.0370(17) Uani 0.427(16) 1 d PG B 2
C172 C 0.4686(12) 0.8410(9) -0.0151(9) 0.033(4) Uani 0.427(16) 1 d PG B 2
H17A H 0.4748 0.8077 0.0017 0.039 Uiso 0.427(16) 1 calc PR B 2
C173 C 0.4670(12) 0.8391(8) -0.0616(9) 0.038(4) Uani 0.427(16) 1 d PG B 2
H17B H 0.4721 0.8046 -0.0763 0.046 Uiso 0.427(16) 1 calc PR B 2
C174 C 0.4578(15) 0.8884(10) -0.0863(6) 0.051(4) Uani 0.427(16) 1 d PGD B 2
C175 C 0.4502(16) 0.9394(8) -0.0645(7) 0.069(6) Uani 0.427(16) 1 d PG B 2
H17C H 0.4440 0.9727 -0.0812 0.082 Uiso 0.427(16) 1 calc PR B 2
C176 C 0.4518(13) 0.9412(9) -0.0180(7) 0.053(5) Uani 0.427(16) 1 d PG B 2
H17D H 0.4466 0.9758 -0.0033 0.063 Uiso 0.427(16) 1 calc PR B 2
O16B O 0.455(3) 0.8895(11) -0.1320(7) 0.078(5) Uani 0.427(16) 1 d PD B 2
C177 C 0.473(6) 0.837(2) -0.151(4) 0.096(9) Uani 0.427(16) 1 d PD B 2
H17E H 0.4776 0.8421 -0.1832 0.144 Uiso 0.427(16) 1 calc PR B 2
H17F H 0.4330 0.8104 -0.1468 0.144 Uiso 0.427(16) 1 calc PR B 2
H17G H 0.5195 0.8234 -0.1373 0.144 Uiso 0.427(16) 1 calc PR B 2
S S 0.05070(15) 0.74121(10) -0.06439(9) 0.0723(7) Uani 1 1 d D . .
O0 O 0.0964(4) 0.7453(3) -0.1008(2) 0.095(2) Uani 1 1 d . C .
F1A F -0.0610(7) 0.7202(7) -0.1229(4) 0.147(6) Uani 0.728(15) 1 d PD C 1
F2A F -0.0402(7) 0.8073(5) -0.1091(4) 0.136(5) Uani 0.728(15) 1 d PD C 1
F3A F -0.0942(7) 0.7561(6) -0.0619(4) 0.140(5) Uani 0.728(15) 1 d PD C 1
C15A C -0.0419(7) 0.7567(5) -0.0910(4) 0.086(4) Uani 0.728(15) 1 d PD C 1
F1B F -0.037(2) 0.6813(13) -0.1121(9) 0.147(6) Uani 0.272(15) 1 d PD C 2
F2B F -0.066(2) 0.7696(17) -0.1170(11) 0.136(5) Uani 0.272(15) 1 d PD C 2
F3B F -0.089(2) 0.7223(16) -0.0573(11) 0.140(5) Uani 0.272(15) 1 d PD C 2
C15B C -0.0434(10) 0.7288(11) -0.0898(8) 0.086(4) Uani 0.272(15) 1 d PD C 2
O1A O 0.0558(9) 0.7879(7) -0.0351(6) 0.137(6) Uani 0.87(4) 1 d PD C 1
O2A O 0.061(6) 0.706(4) -0.026(2) 0.111(5) Uani 0.13(4) 1 d PD C 1
O1B O 0.063(7) 0.761(5) -0.0198(13) 0.137(6) Uani 0.13(4) 1 d PD C 2
O2B O 0.0452(8) 0.6855(5) -0.0473(6) 0.111(5) Uani 0.87(4) 1 d PD C 2
Cl1 Cl 0.86676(17) 0.21530(17) 0.61748(10) 0.1162(11) Uani 1 1 d D . .
C1S C 0.7932(5) 0.2275(4) 0.5775(3) 0.088(3) Uani 1 1 d D . .
H1SA H 0.7658 0.1924 0.5713 0.106 Uiso 1 1 calc R . .
H1SB H 0.7584 0.2547 0.5892 0.106 Uiso 1 1 calc R . .
Cl2 Cl 0.8262(2) 0.25303(12) 0.52820(12) 0.1255(12) Uani 1 1 d D . .
Cl3A Cl 0.6488(4) 0.2046(3) 0.4658(3) 0.140(3) Uani 0.50 1 d PD D 1
C2SA C 0.5568(8) 0.2220(8) 0.4511(7) 0.112(8) Uani 0.50 1 d PD D 1
H2SA H 0.5320 0.1894 0.4366 0.134 Uiso 0.50 1 calc PR D 1
H2SB H 0.5314 0.2301 0.4784 0.134 Uiso 0.50 1 calc PR D 1
Cl4A Cl 0.5459(6) 0.2779(5) 0.4161(5) 0.219(6) Uani 0.50 1 d PD D 1
Cl5A Cl 0.3628(10) 0.2490(6) 0.3564(8) 0.221(12) Uani 0.30 1 d PD E 2
C3SA C 0.4294(13) 0.2588(14) 0.4010(9) 0.087(10) Uiso 0.30 1 d PD E 2
H3SA H 0.4315 0.2994 0.4063 0.105 Uiso 0.30 1 calc PR E 2
H3SD H 0.4079 0.2422 0.4272 0.105 Uiso 0.30 1 calc PR E 2
Cl6A Cl 0.5208(12) 0.2364(7) 0.4025(5) 0.186(9) Uani 0.30 1 d PD E 2
Cl5B Cl 0.2944(4) 0.2594(2) 0.3521(2) 0.1073(19) Uani 0.50 1 d PD F 4
C3SB C 0.3891(9) 0.2672(10) 0.3672(14) 0.18(2) Uiso 0.50 1 d PD F 4
H3SB H 0.3980 0.2719 0.3996 0.214 Uiso 0.50 1 calc PR F 4
H3SC H 0.4102 0.2995 0.3520 0.214 Uiso 0.50 1 calc PR F 4
Cl6B Cl 0.4266(6) 0.2045(4) 0.3492(4) 0.212(5) Uani 0.50 1 d PD F 4
Cl7A Cl 0.5621(7) 0.7370(5) -0.2281(4) 0.118(4) Uani 0.50 1 d PD G 1
C4SA C 0.4898(7) 0.7399(15) -0.2699(6) 0.124(7) Uiso 0.50 1 d PD G 1
H4S1 H 0.4999 0.7718 -0.2894 0.149 Uiso 0.50 1 calc PR G 1
H4S2 H 0.4927 0.7058 -0.2880 0.149 Uiso 0.50 1 calc PR G 1
Cl8A Cl 0.3984(6) 0.7463(5) -0.2547(4) 0.141(4) Uani 0.50 1 d PD G 1
Cl7B Cl 0.5961(11) 0.7439(8) -0.2572(15) 0.33(3) Uani 0.30 1 d PD H 2
C4SB C 0.5101(17) 0.740(2) -0.2878(12) 0.124(7) Uiso 0.30 1 d PD H 2
H4S3 H 0.5049 0.7730 -0.3070 0.149 Uiso 0.30 1 calc PR H 2
H4S4 H 0.5113 0.7069 -0.3076 0.149 Uiso 0.30 1 calc PR H 2
Cl8B Cl 0.4304(19) 0.735(4) -0.258(2) 0.57(5) Uiso 0.30 1 d PD H 2
Cl7C Cl 0.517(2) 0.7266(16) -0.2305(13) 0.22(3) Uani 0.20 1 d PD I 3
C4SC C 0.419(2) 0.727(4) -0.2340(14) 0.124(7) Uiso 0.20 1 d PD I 3
H4S5 H 0.4014 0.6905 -0.2238 0.149 Uiso 0.20 1 calc PR I 3
H4S6 H 0.4022 0.7555 -0.2131 0.149 Uiso 0.20 1 calc PR I 3
Cl8C Cl 0.375(2) 0.7405(19) -0.2866(13) 0.26(2) Uani 0.20 1 d PD I 3
Cl9 Cl 0.2161(3) 0.58549(15) -0.09903(15) 0.1600(17) Uani 1 1 d D . .
C5S C 0.1251(7) 0.6030(7) -0.1155(5) 0.186(8) Uiso 1 1 d D . .
H5SA H 0.0935 0.5942 -0.0909 0.223 Uiso 1 1 calc R . .
H5SB H 0.1227 0.6437 -0.1203 0.223 Uiso 1 1 calc R . .
Cl10 Cl 0.0878(3) 0.57084(17) -0.16281(15) 0.1610(16) Uani 1 1 d D . .
Cl11 Cl 0.2198(3) 0.90038(14) -0.09494(12) 0.1515(17) Uani 1 1 d D . .
C6S C 0.1241(6) 0.8878(8) -0.0995(5) 0.207(9) Uani 1 1 d D . .
H6SA H 0.1162 0.8471 -0.0984 0.248 Uiso 1 1 calc R . .
H6SB H 0.1022 0.9040 -0.0733 0.248 Uiso 1 1 calc R . .
Cl12 Cl 0.0760(3) 0.9135(2) -0.14688(19) 0.203(2) Uani 1 1 d D . .
Cl13 Cl 0.4154(2) 1.24487(15) -0.09963(17) 0.1536(16) Uani 1 1 d D . .
C7S C 0.3369(6) 1.2889(4) -0.1060(4) 0.129(5) Uani 1 1 d D . .
H7SA H 0.3115 1.2897 -0.0779 0.155 Uiso 1 1 calc R . .
H7SB H 0.3533 1.3272 -0.1123 0.155 Uiso 1 1 calc R . .
Cl14 Cl 0.2743(3) 1.26614(17) -0.14923(15) 0.1615(17) Uani 1 1 d D . .
Cl15 Cl 0.8030(11) 0.7257(7) 0.3561(4) 0.205(6) Uani 0.40 1 d PD J 1
C8S C 0.7351(19) 0.7762(14) 0.3406(10) 0.22(4) Uani 0.40 1 d PD J 1
H8SA H 0.6935 0.7738 0.3603 0.269 Uiso 0.40 1 calc PR J 1
H8SB H 0.7569 0.8139 0.3434 0.269 Uiso 0.40 1 calc PR J 1
Cl16 Cl 0.7026(16) 0.7640(12) 0.2856(10) 0.199(13) Uani 0.40 1 d PD J 1
Cl17 Cl 0.7012(11) 0.7516(6) 0.2928(6) 0.160(6) Uani 0.60 1 d PD K 2
C9S C 0.7372(12) 0.7437(10) 0.3474(7) 0.145(16) Uani 0.60 1 d PD K 2
H9SA H 0.7506 0.7043 0.3528 0.174 Uiso 0.60 1 calc PR K 2
H9SB H 0.6989 0.7540 0.3679 0.174 Uiso 0.60 1 calc PR K 2
Cl18 Cl 0.8157(5) 0.7855(3) 0.3580(2) 0.133(2) Uani 0.60 1 d PD K 2

loop_
_atom_site_aniso_label
_atom_site_aniso_U_11
_atom_site_aniso_U_22
_atom_site_aniso_U_33
_atom_site_aniso_U_23
_atom_site_aniso_U_13
_atom_site_aniso_U_12
Mo1 0.0285(3) 0.0232(3) 0.0350(3) 0.0006(2) -0.0026(2) 0.0005(2)
Mo2 0.0285(3) 0.0235(3) 0.0352(3) -0.0015(2) -0.0031(2) 0.0000(2)
Mo3 0.0332(4) 0.0220(3) 0.0377(3) -0.0011(2) -0.0037(3) 0.0007(2)
Mo4 0.0320(4) 0.0231(3) 0.0364(3) 0.0006(2) -0.0027(3) 0.0009(2)
N1 0.029(3) 0.026(3) 0.031(3) -0.002(2) -0.004(2) 0.001(2)
N2 0.033(3) 0.022(3) 0.032(3) -0.001(2) -0.004(2) 0.002(2)
N3 0.042(4) 0.027(3) 0.037(3) 0.001(2) 0.004(3) -0.002(2)
N4 0.033(3) 0.024(3) 0.033(3) 0.001(2) 0.001(2) -0.002(2)
N5 0.034(3) 0.026(3) 0.038(3) 0.002(2) -0.007(3) -0.001(2)
N6 0.031(3) 0.025(3) 0.042(3) -0.005(3) -0.001(3) 0.001(2)
N7 0.027(3) 0.029(3) 0.046(4) -0.003(2) -0.001(3) 0.003(2)
N8 0.035(3) 0.031(3) 0.037(3) -0.004(2) 0.004(3) 0.005(2)
N9 0.032(3) 0.023(3) 0.035(3) -0.002(2) -0.003(2) 0.001(2)
N10 0.033(3) 0.023(3) 0.033(3) -0.003(2) 0.000(2) -0.001(2)
N11 0.040(4) 0.031(3) 0.039(3) -0.002(2) 0.009(3) 0.001(3)
N12 0.028(3) 0.029(3) 0.044(4) 0.001(2) 0.002(3) 0.000(2)
N13 0.034(3) 0.029(3) 0.043(3) -0.002(3) -0.009(3) -0.001(2)
N14 0.036(3) 0.026(3) 0.039(3) 0.004(2) -0.006(3) 0.001(2)
N15 0.034(3) 0.028(3) 0.044(4) 0.002(2) -0.002(3) 0.004(2)
N16 0.036(3) 0.029(3) 0.042(3) 0.006(2) 0.003(3) 0.004(2)
O3 0.078(4) 0.059(3) 0.037(3) -0.005(2) 0.005(3) 0.007(3)
O4 0.043(3) 0.082(4) 0.061(4) 0.006(3) -0.017(3) -0.017(3)
O5 0.066(4) 0.067(4) 0.058(3) 0.026(3) -0.001(3) 0.009(3)
O6 0.080(4) 0.072(4) 0.047(3) -0.018(3) -0.005(3) 0.009(3)
O7 0.040(3) 0.089(4) 0.066(4) -0.002(3) -0.009(3) 0.017(3)
O11 0.076(4) 0.069(4) 0.041(3) 0.004(3) -0.004(3) -0.016(3)
O12 0.048(4) 0.096(5) 0.063(4) -0.007(3) -0.017(3) 0.017(3)
O13 0.070(4) 0.062(4) 0.050(3) -0.019(3) -0.008(3) 0.006(3)
O14 0.061(4) 0.051(3) 0.052(3) 0.014(3) -0.004(3) -0.005(3)
O15 0.050(4) 0.082(4) 0.074(4) -0.004(3) -0.013(3) -0.020(3)
C1 0.023(4) 0.028(4) 0.031(4) -0.001(3) 0.003(3) -0.001(3)
C2 0.028(4) 0.027(4) 0.035(4) -0.001(3) 0.001(3) 0.006(3)
C3 0.039(4) 0.028(4) 0.040(4) 0.004(3) -0.003(3) 0.003(3)
C4 0.052(5) 0.036(4) 0.032(4) 0.004(3) -0.009(3) -0.001(3)
C5 0.055(5) 0.034(4) 0.037(4) -0.007(3) -0.012(3) -0.006(3)
C6 0.041(4) 0.025(4) 0.041(4) -0.003(3) -0.004(3) 0.000(3)
C7 0.023(3) 0.027(4) 0.033(4) -0.001(3) 0.000(3) 0.000(3)
C8 0.032(4) 0.024(4) 0.033(4) -0.002(3) 0.003(3) 0.000(3)
C9 0.030(4) 0.022(3) 0.035(4) -0.001(3) 0.000(3) 0.004(3)
C10 0.051(5) 0.027(4) 0.040(4) 0.003(3) -0.007(3) 0.001(3)
C11 0.056(5) 0.042(4) 0.034(4) 0.001(3) -0.012(3) 0.003(4)
C12 0.054(5) 0.040(4) 0.037(4) -0.006(3) -0.010(3) -0.006(3)
C13 0.034(4) 0.032(4) 0.037(4) -0.003(3) -0.005(3) -0.002(3)
C14 0.022(3) 0.031(4) 0.031(4) -0.002(3) 0.001(3) 0.000(3)
C30 0.022(4) 0.034(4) 0.041(4) 0.001(3) 0.004(3) -0.001(3)
C31 0.028(4) 0.035(4) 0.040(4) 0.001(3) 0.004(3) -0.002(3)
C32 0.050(5) 0.040(4) 0.045(5) -0.003(3) 0.007(4) 0.004(3)
C33 0.043(4) 0.041(4) 0.050(5) 0.008(3) -0.005(3) 0.005(3)
C34 0.043(4) 0.040(4) 0.044(4) -0.001(3) 0.004(3) -0.008(3)
C35 0.059(5) 0.038(4) 0.042(4) -0.008(3) 0.003(4) 0.006(4)
C36 0.041(4) 0.041(4) 0.046(4) 0.005(3) -0.005(3) 0.002(3)
C37 0.083(7) 0.088(7) 0.043(5) 0.009(4) 0.009(5) -0.005(5)
C41 0.025(4) 0.035(4) 0.035(4) -0.008(3) 0.000(3) 0.001(3)
C42 0.049(5) 0.034(4) 0.041(4) 0.004(3) -0.007(3) -0.005(3)
C43 0.045(5) 0.051(5) 0.047(5) 0.003(4) -0.002(4) -0.018(4)
C44 0.037(5) 0.052(5) 0.051(5) -0.003(4) -0.008(4) -0.005(4)
C45 0.039(4) 0.049(5) 0.042(4) 0.009(3) -0.003(3) 0.001(3)
C46 0.036(4) 0.038(4) 0.044(4) 0.010(3) -0.003(3) -0.005(3)
C47 0.057(6) 0.095(7) 0.065(6) 0.011(5) -0.032(5) -0.013(5)
C50 0.034(4) 0.018(3) 0.051(4) 0.002(3) 0.002(3) 0.000(3)
C51 0.039(4) 0.023(4) 0.044(4) 0.002(3) 0.000(3) 0.002(3)
C52 0.050(5) 0.032(4) 0.040(4) 0.006(3) 0.000(3) -0.001(3)
C53 0.046(5) 0.049(5) 0.048(4) 0.003(4) -0.002(4) 0.006(4)
C54 0.055(5) 0.043(5) 0.047(5) 0.011(4) 0.005(4) 0.014(4)
C55 0.047(5) 0.032(4) 0.059(5) 0.008(3) 0.007(4) -0.004(3)
C56 0.040(4) 0.032(4) 0.052(4) 0.000(3) -0.003(3) -0.002(3)
C57 0.069(7) 0.103(8) 0.073(6) 0.036(5) -0.004(5) 0.014(6)
C61 0.035(4) 0.027(4) 0.040(4) 0.000(3) 0.005(3) -0.003(3)
C62 0.039(4) 0.035(4) 0.051(5) -0.004(3) 0.003(3) 0.009(3)
C63 0.051(5) 0.045(5) 0.038(4) -0.002(3) -0.005(3) 0.004(4)
C64 0.061(5) 0.047(5) 0.039(4) -0.006(4) 0.007(4) -0.006(4)
C65 0.053(5) 0.037(4) 0.053(5) -0.007(4) 0.005(4) 0.007(4)
C66 0.050(5) 0.028(4) 0.049(4) -0.004(3) 0.000(4) 0.003(3)
C67 0.087(8) 0.103(8) 0.053(6) -0.034(5) -0.011(5) 0.001(6)
C70 0.028(4) 0.031(4) 0.037(4) -0.004(3) 0.003(3) 0.001(3)
C71 0.027(4) 0.034(4) 0.042(4) 0.005(3) 0.003(3) -0.005(3)
C72 0.041(5) 0.047(5) 0.066(5) -0.016(4) -0.009(4) 0.009(4)
C73 0.059(6) 0.051(5) 0.074(6) -0.012(4) 0.005(5) 0.019(4)
C74 0.027(4) 0.059(5) 0.060(5) 0.007(4) -0.003(4) 0.006(4)
C75 0.042(5) 0.060(5) 0.054(5) -0.010(4) -0.003(4) -0.001(4)
C76 0.033(4) 0.046(4) 0.054(5) -0.010(4) -0.004(3) 0.009(3)
C77 0.055(6) 0.126(9) 0.065(6) -0.010(6) -0.016(5) 0.025(6)
C81 0.031(4) 0.044(6) 0.035(4) -0.002(4) 0.003(3) 0.003(4)
C82 0.060(8) 0.043(8) 0.048(6) 0.000(5) 0.003(5) 0.001(6)
C83 0.068(8) 0.060(10) 0.046(6) -0.011(8) -0.001(5) -0.003(8)
C84 0.051(6) 0.056(10) 0.045(6) 0.004(7) 0.005(5) 0.004(7)
C85 0.036(8) 0.047(7) 0.063(8) 0.009(6) -0.005(5) -0.009(5)
C86 0.042(10) 0.043(6) 0.043(6) 0.001(5) -0.004(5) -0.005(5)
O8 0.093(7) 0.100(7) 0.038(5) 0.006(5) 0.002(4) -0.030(5)
C87 0.096(11) 0.136(16) 0.044(7) -0.004(10) 0.012(8) -0.023(11)
C81B 0.031(4) 0.044(6) 0.035(4) -0.002(4) 0.003(3) 0.003(4)
C82B 0.060(8) 0.043(8) 0.048(6) 0.000(5) 0.003(5) 0.001(6)
C83B 0.068(8) 0.060(10) 0.046(6) -0.011(8) -0.001(5) -0.003(8)
C84B 0.051(6) 0.056(10) 0.045(6) 0.004(7) 0.005(5) 0.004(7)
C85B 0.036(8) 0.047(7) 0.063(8) 0.009(6) -0.005(5) -0.009(5)
C86B 0.042(10) 0.043(6) 0.043(6) 0.001(5) -0.004(5) -0.005(5)
O8B 0.093(7) 0.100(7) 0.038(5) 0.006(5) 0.002(4) -0.030(5)
C87B 0.096(11) 0.136(16) 0.044(7) -0.004(10) 0.012(8) -0.023(11)
C110 0.032(4) 0.034(4) 0.036(4) 0.002(3) -0.005(3) 0.001(3)
C111 0.028(4) 0.034(4) 0.037(4) 0.000(3) -0.001(3) 0.008(3)
C112 0.049(5) 0.033(4) 0.043(4) -0.001(3) -0.005(3) -0.002(3)
C113 0.064(5) 0.041(4) 0.046(5) 0.005(4) -0.004(4) -0.011(4)
C114 0.048(5) 0.046(5) 0.045(5) 0.009(4) -0.002(4) 0.011(4)
C115 0.055(5) 0.043(5) 0.047(5) -0.011(4) -0.001(4) -0.007(4)
C116 0.056(5) 0.034(4) 0.047(5) -0.004(3) 0.001(4) -0.009(3)
C117 0.098(8) 0.092(7) 0.040(5) -0.004(4) -0.003(5) -0.031(6)
C121 0.030(4) 0.042(4) 0.038(4) 0.012(3) 0.001(3) 0.003(3)
C122 0.051(5) 0.037(4) 0.047(4) -0.004(3) 0.001(4) 0.011(4)
C123 0.056(6) 0.053(5) 0.059(5) -0.004(4) -0.001(4) 0.019(4)
C124 0.038(5) 0.060(5) 0.052(5) 0.008(4) -0.003(4) 0.008(4)
C125 0.046(5) 0.048(5) 0.045(4) -0.006(3) -0.009(4) 0.000(4)
C126 0.041(4) 0.032(4) 0.051(4) -0.002(3) -0.003(4) 0.003(3)
C127 0.069(7) 0.099(8) 0.081(7) -0.014(6) -0.030(5) 0.020(6)
C130 0.038(4) 0.023(4) 0.053(5) -0.002(3) 0.008(4) -0.004(3)
C131 0.042(4) 0.027(4) 0.040(4) 0.004(3) -0.001(3) -0.004(3)
C132 0.042(4) 0.032(4) 0.049(4) -0.004(3) -0.002(3) 0.006(3)
C133 0.041(4) 0.038(4) 0.048(4) 0.000(3) -0.008(3) 0.003(3)
C134 0.056(5) 0.037(4) 0.035(4) -0.005(3) 0.001(4) -0.001(4)
C135 0.046(5) 0.039(4) 0.045(4) -0.005(3) 0.006(4) 0.010(3)
C136 0.031(4) 0.038(4) 0.049(4) -0.001(3) 0.001(3) 0.005(3)
C137 0.081(7) 0.082(7) 0.062(6) -0.032(5) -0.024(5) 0.010(5)
C141 0.038(4) 0.027(4) 0.039(4) -0.004(3) 0.006(3) -0.003(3)
C142 0.058(5) 0.028(4) 0.050(4) 0.006(3) -0.003(4) -0.009(3)
C143 0.056(5) 0.045(5) 0.044(4) 0.000(4) 0.000(4) -0.008(4)
C144 0.053(5) 0.042(4) 0.039(4) 0.005(3) 0.006(4) 0.001(4)
C145 0.053(5) 0.026(4) 0.050(4) 0.005(3) 0.006(4) 0.001(3)
C146 0.040(4) 0.031(4) 0.049(4) 0.003(3) 0.003(3) -0.003(3)
C147 0.087(7) 0.043(5) 0.075(6) 0.018(4) -0.012(5) -0.001(4)
C150 0.025(4) 0.036(4) 0.054(5) 0.000(3) -0.001(3) 0.006(3)
C151 0.026(4) 0.032(4) 0.047(4) -0.005(3) 0.000(3) -0.001(3)
C152 0.044(5) 0.045(4) 0.055(5) 0.007(4) -0.002(4) -0.006(4)
C153 0.042(5) 0.060(5) 0.057(5) 0.007(4) -0.005(4) -0.003(4)
C154 0.042(5) 0.056(5) 0.053(5) -0.008(4) -0.002(4) -0.001(4)
C155 0.044(5) 0.056(5) 0.073(6) 0.003(4) 0.001(4) -0.016(4)
C156 0.052(5) 0.038(4) 0.071(5) 0.010(4) -0.006(4) -0.001(4)
C157 0.067(7) 0.129(9) 0.068(7) -0.003(6) -0.016(5) -0.020(6)
C161 0.031(4) 0.035(4) 0.045(4) 0.001(3) 0.006(3) -0.001(3)
C162 0.016(12) 0.034(5) 0.046(6) 0.002(4) -0.011(7) -0.010(7)
C163 0.026(13) 0.036(6) 0.053(7) -0.005(5) 0.002(8) 0.000(6)
C164 0.067(6) 0.048(13) 0.038(5) 0.007(6) 0.002(4) 0.006(7)
C165 0.111(17) 0.047(13) 0.047(7) 0.013(8) 0.000(8) 0.040(11)
C166 0.068(14) 0.047(10) 0.041(7) -0.004(6) -0.016(8) 0.019(9)
O16 0.127(7) 0.058(16) 0.050(4) 0.007(7) 0.007(4) 0.040(17)
C167 0.17(3) 0.07(2) 0.056(13) -0.023(18) 0.045(18) -0.01(2)
C171 0.031(4) 0.035(4) 0.045(4) 0.001(3) 0.006(3) -0.001(3)
C172 0.016(12) 0.034(5) 0.046(6) 0.002(4) -0.011(7) -0.010(7)
C173 0.026(13) 0.036(6) 0.053(7) -0.005(5) 0.002(8) 0.000(6)
C174 0.067(6) 0.048(13) 0.038(5) 0.007(6) 0.002(4) 0.006(7)
C175 0.111(17) 0.047(13) 0.047(7) 0.013(8) 0.000(8) 0.040(11)
C176 0.068(14) 0.047(10) 0.041(7) -0.004(6) -0.016(8) 0.019(9)
O16B 0.127(7) 0.058(16) 0.050(4) 0.007(7) 0.007(4) 0.040(17)
C177 0.17(3) 0.07(2) 0.056(13) -0.023(18) 0.045(18) -0.01(2)
S 0.0744(17) 0.0640(16) 0.0802(17) -0.0008(13) 0.0189(14) -0.0016(12)
O0 0.089(5) 0.094(5) 0.106(5) 0.015(4) 0.045(5) 0.011(4)
F1A 0.137(10) 0.215(17) 0.083(7) 0.033(8) -0.029(6) -0.073(11)
F2A 0.125(9) 0.128(11) 0.159(8) 0.063(9) 0.045(7) 0.050(8)
F3A 0.074(5) 0.224(17) 0.127(7) 0.064(9) 0.040(5) 0.037(9)
C15A 0.081(9) 0.080(14) 0.097(10) 0.034(11) 0.015(8) 0.004(8)
F1B 0.137(10) 0.215(17) 0.083(7) 0.033(8) -0.029(6) -0.073(11)
F2B 0.125(9) 0.128(11) 0.159(8) 0.063(9) 0.045(7) 0.050(8)
F3B 0.074(5) 0.224(17) 0.127(7) 0.064(9) 0.040(5) 0.037(9)
C15B 0.081(9) 0.080(14) 0.097(10) 0.034(11) 0.015(8) 0.004(8)
O1A 0.179(10) 0.111(11) 0.127(9) -0.057(9) 0.051(8) -0.057(10)
O2A 0.156(9) 0.082(7) 0.097(10) 0.034(7) 0.026(8) 0.025(7)
O1B 0.179(10) 0.111(11) 0.127(9) -0.057(9) 0.051(8) -0.057(10)
O2B 0.156(9) 0.082(7) 0.097(10) 0.034(7) 0.026(8) 0.025(7)
Cl1 0.083(2) 0.160(3) 0.105(2) -0.005(2) 0.0079(17) 0.0035(19)
C1S 0.079(7) 0.097(8) 0.090(7) -0.001(6) 0.007(6) 0.006(6)
Cl2 0.162(3) 0.086(2) 0.128(3) 0.0400(18) 0.015(2) -0.0076(19)
Cl3A 0.142(7) 0.113(5) 0.174(7) 0.015(5) 0.083(6) 0.011(4)
C2SA 0.14(2) 0.12(2) 0.083(16) 0.005(14) 0.040(15) -0.045(17)
Cl4A 0.172(10) 0.149(9) 0.343(18) 0.094(11) 0.087(11) 0.014(8)
Cl5A 0.170(17) 0.087(10) 0.42(4) -0.041(14) 0.14(2) -0.017(11)
Cl6A 0.32(3) 0.107(11) 0.140(13) -0.005(10) 0.066(14) 0.018(14)
Cl5B 0.116(5) 0.084(4) 0.121(5) -0.008(3) -0.003(4) -0.008(4)
Cl6B 0.208(11) 0.159(9) 0.277(13) -0.033(8) 0.076(10) 0.004(8)
Cl7A 0.135(10) 0.101(6) 0.110(6) -0.032(4) -0.061(7) 0.029(8)
Cl8A 0.158(8) 0.134(8) 0.134(8) -0.021(7) 0.028(7) -0.037(6)
Cl7B 0.094(13) 0.067(10) 0.82(8) -0.08(2) -0.09(3) 0.010(8)
Cl7C 0.31(5) 0.17(3) 0.17(2) -0.10(2) -0.16(4) 0.18(4)
Cl8C 0.34(6) 0.21(4) 0.23(4) 0.05(3) 0.09(4) 0.06(3)
Cl9 0.196(5) 0.095(3) 0.183(4) -0.025(2) -0.031(3) 0.022(3)
Cl10 0.190(4) 0.115(3) 0.173(4) -0.013(3) -0.030(3) -0.010(3)
Cl11 0.250(5) 0.085(2) 0.121(3) 0.0089(19) 0.025(3) -0.031(3)
C6S 0.189(19) 0.23(2) 0.206(19) 0.100(16) 0.082(15) -0.027(15)
Cl12 0.250(6) 0.143(4) 0.218(5) 0.060(4) 0.029(5) 0.020(4)
Cl13 0.129(3) 0.112(3) 0.222(5) -0.048(3) 0.029(3) -0.013(2)
C7S 0.178(15) 0.072(8) 0.141(11) -0.014(7) 0.033(10) -0.009(8)
Cl14 0.210(5) 0.112(3) 0.163(4) 0.032(3) 0.018(3) -0.023(3)
Cl15 0.25(2) 0.255(19) 0.108(8) -0.010(10) 0.036(10) -0.044(15)
C8S 0.27(8) 0.15(5) 0.29(8) -0.01(5) 0.25(7) -0.06(5)
Cl16 0.122(13) 0.139(17) 0.33(3) 0.132(17) 0.008(14) 0.013(10)
Cl17 0.161(10) 0.087(7) 0.222(13) 0.004(8) -0.052(9) -0.017(6)
C9S 0.17(3) 0.11(2) 0.16(3) 0.09(2) 0.08(2) 0.06(2)
Cl18 0.157(7) 0.136(6) 0.107(4) -0.014(4) 0.027(4) -0.009(5)

loop_
_atom_type_symbol
_atom_type_description
_atom_type_scat_dispersion_real
_atom_type_scat_dispersion_imag
_atom_type_scat_source
C C 0.0033 0.0016 'International Tables Vol C Tables 4.2.6.8 and 6.1.1.4'
H H 0.0000 0.0000 'International Tables Vol C Tables 4.2.6.8 and 6.1.1.4'
N N 0.0061 0.0033 'International Tables Vol C Tables 4.2.6.8 and 6.1.1.4'
O O 0.0106 0.0060 'International Tables Vol C Tables 4.2.6.8 and 6.1.1.4'
F F 0.0171 0.0103 'International Tables Vol C Tables 4.2.6.8 and 6.1.1.4'
S S 0.1246 0.1234 'International Tables Vol C Tables 4.2.6.8 and 6.1.1.4'
Mo Mo -1.6832 0.6857 'International Tables Vol C Tables 4.2.6.8 and 6.1.1.4'
Cl Cl 0.1484 0.1585 'International Tables Vol C Tables 4.2.6.8 and 6.1.1.4'

loop_
_geom_angle_atom_site_label_1
_geom_angle_atom_site_label_2
_geom_angle_atom_site_label_3
_geom_angle
Mo2 Mo1 N3 93.08(14)
Mo2 Mo1 N1 91.94(13)
N3 Mo1 N1 88.16(18)
Mo2 Mo1 N7 92.18(14)
N3 Mo1 N7 174.7(2)
N1 Mo1 N7 91.85(19)
Mo2 Mo1 N5 92.33(13)
N3 Mo1 N5 89.55(19)
N1 Mo1 N5 175.26(19)
N7 Mo1 N5 90.05(19)
Mo1 Mo2 N8 92.66(14)
Mo1 Mo2 N2 93.27(13)
N8 Mo2 N2 88.30(19)
Mo1 Mo2 N6 92.83(14)
N8 Mo2 N6 89.35(19)
N2 Mo2 N6 173.56(19)
Mo1 Mo2 N4 92.19(14)
N8 Mo2 N4 175.06(19)
N2 Mo2 N4 92.42(18)
N6 Mo2 N4 89.43(18)
Mo4 Mo3 N9 93.25(13)
Mo4 Mo3 N15 91.89(15)
N9 Mo3 N15 93.12(19)
Mo4 Mo3 N13 91.67(14)
N9 Mo3 N13 173.4(2)
N15 Mo3 N13 91.1(2)
Mo4 Mo3 N11 93.51(15)
N9 Mo3 N11 86.95(19)
N15 Mo3 N11 174.6(2)
N13 Mo3 N11 88.3(2)
Mo3 Mo4 N10 92.04(13)
Mo3 Mo4 N16 93.00(15)
N10 Mo4 N16 89.58(19)
Mo3 Mo4 N12 91.75(14)
N10 Mo4 N12 92.02(19)
N16 Mo4 N12 174.9(2)
Mo3 Mo4 N14 93.23(14)
N10 Mo4 N14 174.68(19)
N16 Mo4 N14 89.46(19)
N12 Mo4 N14 88.51(19)
C1 N1 C2 116.2(5)
C1 N1 Mo1 119.7(4)
C2 N1 Mo1 124.0(4)
C1 N2 C14 117.5(5)
C1 N2 Mo2 118.2(4)
C14 N2 Mo2 124.3(4)
C30 N3 C31 116.9(5)
C30 N3 Mo1 116.2(4)
C31 N3 Mo1 126.5(4)
C30 N4 C41 116.1(5)
C30 N4 Mo2 116.8(4)
C41 N4 Mo2 125.9(4)
C50 N5 C51 117.3(5)
C50 N5 Mo1 116.6(4)
C51 N5 Mo1 125.8(4)
C50 N6 C61 119.1(5)
C50 N6 Mo2 117.3(4)
C61 N6 Mo2 122.6(4)
C70 N7 C71 118.2(5)
C70 N7 Mo1 117.0(4)
C71 N7 Mo1 124.6(4)
C70 N8 C81 116.5(7)
C70 N8 C81B 119.1(17)
C81 N8 C81B 6.8(18)
C70 N8 Mo2 118.0(4)
C81 N8 Mo2 123.6(7)
C81B N8 Mo2 122.4(17)
C8 N9 C7 116.8(5)
C8 N9 Mo3 118.2(4)
C7 N9 Mo3 124.7(4)
C8 N10 C9 116.9(5)
C8 N10 Mo4 119.5(4)
C9 N10 Mo4 123.6(4)
C110 N11 C111 117.0(6)
C110 N11 Mo3 115.3(4)
C111 N11 Mo3 126.5(4)
C110 N12 C121 115.6(5)
C110 N12 Mo4 117.3(4)
C121 N12 Mo4 126.1(4)
C130 N13 C131 117.5(5)
C130 N13 Mo3 118.4(4)
C131 N13 Mo3 123.1(4)
C130 N14 C141 118.4(5)
C130 N14 Mo4 115.9(4)
C141 N14 Mo4 125.7(4)
C150 N15 C151 117.9(6)
C150 N15 Mo3 117.9(4)
C151 N15 Mo3 123.7(4)
C150 N16 C171 117.3(10)
C150 N16 C161 118.4(7)
C171 N16 C161 1.8(15)
C150 N16 Mo4 116.7(4)
C171 N16 Mo4 125.8(9)
C161 N16 Mo4 124.6(6)
C34 O3 C37 117.6(6)
C44 O4 C47 117.2(6)
C54 O5 C57 117.3(6)
C64 O6 C67 117.3(6)
C74 O7 C77 116.7(6)
C114 O11 C117 117.5(6)
C124 O12 C127 116.4(7)
C134 O13 C137 118.9(6)
C144 O14 C147 116.5(6)
C154 O15 C157 116.1(7)
N1 C1 N2 116.7(5)
N1 C1 C8 122.3(5)
N2 C1 C8 121.0(5)
C7 C2 C3 120.0(6)
C7 C2 N1 121.1(5)
C3 C2 N1 118.9(5)
C4 C3 C2 120.0(6)
C5 C4 C3 120.3(6)
C4 C5 C6 120.4(6)
C5 C6 C7 120.2(6)
C2 C7 C6 119.0(6)
C2 C7 N9 121.6(5)
C6 C7 N9 119.4(5)
N10 C8 N9 116.7(5)
N10 C8 C1 121.9(5)
N9 C8 C1 121.5(5)
C14 C9 C10 119.8(6)
C14 C9 N10 121.2(5)
C10 C9 N10 119.1(5)
C11 C10 C9 120.3(6)
C12 C11 C10 120.0(6)
C11 C12 C13 120.1(6)
C12 C13 C14 120.2(6)
C9 C14 C13 119.5(6)
C9 C14 N2 121.5(5)
C13 C14 N2 119.0(5)
N4 C30 N3 121.7(6)
C32 C31 C36 117.7(6)
C32 C31 N3 121.2(6)
C36 C31 N3 121.0(6)
C31 C32 C33 121.3(6)
C34 C33 C32 119.7(7)
O3 C34 C33 123.9(6)
O3 C34 C35 116.0(6)
C33 C34 C35 120.0(7)
C34 C35 C36 120.2(7)
C31 C36 C35 121.0(6)
C46 C41 C42 118.6(6)
C46 C41 N4 120.6(6)
C42 C41 N4 120.7(6)
C43 C42 C41 120.8(6)
C42 C43 C44 119.6(7)
O4 C44 C45 124.4(7)
O4 C44 C43 115.5(6)
C45 C44 C43 120.0(7)
C44 C45 C46 119.8(6)
C41 C46 C45 121.1(6)
N6 C50 N5 120.9(6)
C56 C51 C52 117.6(6)
C56 C51 N5 123.4(6)
C52 C51 N5 119.0(6)
C53 C52 C51 121.3(7)
C52 C53 C54 119.6(7)
C55 C54 C53 119.9(7)
C55 C54 O5 115.5(7)
C53 C54 O5 124.7(7)
C54 C55 C56 120.5(7)
C51 C56 C55 121.1(7)
C66 C61 C62 118.2(6)
C66 C61 N6 122.9(6)
C62 C61 N6 118.7(6)
C63 C62 C61 120.4(6)
C64 C63 C62 120.4(7)
O6 C64 C63 125.0(7)
O6 C64 C65 115.7(7)
C63 C64 C65 119.3(7)
C66 C65 C64 120.2(7)
C65 C66 C61 121.4(7)
N8 C70 N7 120.1(6)
C76 C71 C72 117.5(6)
C76 C71 N7 120.4(6)
C72 C71 N7 122.1(6)
C73 C72 C71 119.7(7)
C72 C73 C74 122.1(7)
O7 C74 C75 125.8(7)
O7 C74 C73 116.2(7)
C75 C74 C73 118.0(7)
C74 C75 C76 120.3(7)
C71 C76 C75 122.5(7)
C82 C81 C86 120.0
C82 C81 N8 120.7(7)
C86 C81 N8 119.2(7)
C83 C82 C81 120.0
C82 C83 C84 120.0
O8 C84 C83 124.9(7)
O8 C84 C85 114.9(7)
C83 C84 C85 120.0
C86 C85 C84 120.0
C85 C86 C81 120.0
C84 O8 C87 117.1(10)
C82B C81B C86B 120.0
C82B C81B N8 118(2)
C86B C81B N8 122(2)
C81B C82B C83B 120.0
C84B C83B C82B 120.0
O8B C84B C83B 115.6(19)
O8B C84B C85B 124.2(19)
C83B C84B C85B 120.0
C86B C85B C84B 120.0
C85B C86B C81B 120.0
C84B O8B C87B 122(3)
N12 C110 N11 122.1(6)
C116 C111 C112 117.7(6)
C116 C111 N11 122.0(6)
C112 C111 N11 120.2(6)
C113 C112 C111 121.3(6)
C112 C113 C114 120.1(7)
O11 C114 C113 116.1(7)
O11 C114 C115 124.6(7)
C113 C114 C115 119.3(7)
C116 C115 C114 120.0(7)
C115 C116 C111 121.3(7)
C126 C121 C122 118.9(6)
C126 C121 N12 120.9(6)
C122 C121 N12 120.0(6)
C123 C122 C121 121.1(7)
C122 C123 C124 118.9(7)
O12 C124 C125 124.4(7)
O12 C124 C123 114.6(7)
C125 C124 C123 121.0(7)
C126 C125 C124 118.9(7)
C125 C126 C121 121.1(7)
N13 C130 N14 120.6(6)
C132 C131 C136 118.3(6)
C132 C131 N13 119.1(6)
C136 C131 N13 122.6(6)
C131 C132 C133 121.5(6)
C134 C133 C132 118.9(6)
C135 C134 O13 116.2(6)
C135 C134 C133 120.1(6)
O13 C134 C133 123.7(7)
C134 C135 C136 120.9(6)
C135 C136 C131 120.3(6)
C146 C141 C142 117.2(6)
C146 C141 N14 124.8(6)
C142 C141 N14 118.0(6)
C143 C142 C141 120.9(6)
C142 C143 C144 121.0(7)
C145 C144 O14 126.1(6)
C145 C144 C143 118.5(7)
O14 C144 C143 115.4(7)
C144 C145 C146 120.5(6)
C141 C146 C145 121.9(7)
N15 C150 N16 120.5(6)
C152 C151 C156 118.2(6)
C152 C151 N15 119.8(6)
C156 C151 N15 122.0(6)
C151 C152 C153 121.5(7)
C154 C153 C152 120.6(7)
O15 C154 C153 126.2(7)
O15 C154 C155 115.3(7)
C153 C154 C155 118.6(7)
C156 C155 C154 120.4(7)
C155 C156 C151 120.6(7)
C162 C161 C166 120.0
C162 C161 N16 118.0(12)
C166 C161 N16 121.9(12)
C163 C162 C161 120.0
C162 C163 C164 120.0
O16 C164 C163 126.8(13)
O16 C164 C165 113.1(13)
C163 C164 C165 120.0
C166 C165 C164 120.0
C165 C166 C161 120.0
C164 O16 C167 121(4)
C172 C171 C176 120.0
C172 C171 N16 123.9(17)
C176 C171 N16 116.0(17)
C171 C172 C173 120.0
C174 C173 C172 120.0
O16B C174 C173 123.1(18)
O16B C174 C175 116.9(18)
C173 C174 C175 120.0
C176 C175 C174 120.0
C175 C176 C171 120.0
C174 O16B C177 113(6)
O0 S O1A 114.1(7)
O0 S O1B 130(5)
O1A S O1B 33(4)
O0 S O2A 128(4)
O1A S O2A 88(5)
O1B S O2A 56(8)
O0 S O2B 113.5(7)
O1A S O2B 120.8(16)
O1B S O2B 89(5)
O2A S O2B 34(4)
O0 S C15B 104.8(8)
O1A S C15B 113.9(11)
O1B S C15B 122(5)
O2A S C15B 107(5)
O2B S C15B 85.1(11)
O0 S C15A 101.8(5)
O1A S C15A 97.6(9)
O1B S C15A 115(6)
O2A S C15A 122(4)
O2B S C15A 105.2(8)
C15B S C15A 21.0(8)
F1A C15A F3A 108.0(9)
F1A C15A F2A 108.5(9)
F3A C15A F2A 108.4(8)
F1A C15A S 111.5(10)
F3A C15A S 111.8(9)
F2A C15A S 108.5(8)
F2B C15B F3B 111.1(13)
F2B C15B F1B 110.7(13)
F3B C15B F1B 110.7(14)
F2B C15B S 112(3)
F3B C15B S 108(3)
F1B C15B S 103.8(19)
Cl2 C1S Cl1 111.0(5)
Cl4A C2SA Cl3A 114.6(10)
Cl6A C3SA Cl5A 125.5(17)
Cl5B C3SB Cl6B 102.6(10)
Cl8A C4SA Cl7A 119.1(12)
Cl8B C4SB Cl7B 117(2)
Cl8C C4SC Cl7C 117(2)
Cl10 C5S Cl9 116.2(8)
Cl12 C6S Cl11 116.1(7)
Cl14 C7S Cl13 111.5(6)
Cl16 C8S Cl15 108.7(12)
Cl17 C9S Cl18 111.0(10)

loop_
_geom_bond_atom_site_label_1
_geom_bond_atom_site_label_2
_geom_bond_distance
_geom_bond_publ_flag
Mo1 Mo2 2.1085(9) y
Mo1 N3 2.132(5) y
Mo1 N1 2.133(5) y
Mo1 N7 2.149(5) y
Mo1 N5 2.152(5) y
Mo2 N8 2.130(5) y
Mo2 N2 2.130(5) y
Mo2 N6 2.135(5) y
Mo2 N4 2.143(5) y
Mo3 Mo4 2.1107(9) y
Mo3 N9 2.128(5) y
Mo3 N15 2.135(5) y
Mo3 N13 2.137(5) y
Mo3 N11 2.148(5) y
Mo4 N10 2.122(5) y
Mo4 N16 2.133(5) y
Mo4 N12 2.141(5) y
Mo4 N14 2.155(5) y
N1 C1 1.346(7) ?
N1 C2 1.427(7) ?
N2 C1 1.362(7) ?
N2 C14 1.395(7) ?
N3 C30 1.327(8) ?
N3 C31 1.427(8) ?
N4 C30 1.312(8) ?
N4 C41 1.431(8) ?
N5 C50 1.328(8) ?
N5 C51 1.421(8) ?
N6 C50 1.318(8) ?
N6 C61 1.432(8) ?
N7 C70 1.329(8) ?
N7 C71 1.423(8) ?
N8 C70 1.312(8) ?
N8 C81 1.426(8) ?
N8 C81B 1.466(17) ?
N9 C8 1.359(7) ?
N9 C7 1.403(7) ?
N10 C8 1.358(7) ?
N10 C9 1.410(7) ?
N11 C110 1.319(8) ?
N11 C111 1.427(8) ?
N12 C110 1.319(8) ?
N12 C121 1.429(8) ?
N13 C130 1.318(8) ?
N13 C131 1.428(8) ?
N14 C130 1.324(8) ?
N14 C141 1.418(8) ?
N15 C150 1.314(8) ?
N15 C151 1.423(8) ?
N16 C150 1.327(8) ?
N16 C171 1.41(2) ?
N16 C161 1.463(14) ?
O3 C34 1.368(8) ?
O3 C37 1.407(9) ?
O4 C44 1.373(8) ?
O4 C47 1.419(9) ?
O5 C54 1.388(8) ?
O5 C57 1.425(10) ?
O6 C64 1.370(8) ?
O6 C67 1.400(10) ?
O7 C74 1.359(8) ?
O7 C77 1.422(9) ?
O11 C114 1.364(8) ?
O11 C117 1.415(9) ?
O12 C124 1.373(8) ?
O12 C127 1.411(9) ?
O13 C134 1.378(8) ?
O13 C137 1.410(9) ?
O14 C144 1.381(8) ?
O14 C147 1.434(8) ?
O15 C154 1.361(9) ?
O15 C157 1.416(10) ?
C1 C8 1.428(9) ?
C2 C7 1.384(8) ?
C2 C3 1.393(8) ?
C3 C4 1.379(9) ?
C4 C5 1.365(9) ?
C5 C6 1.381(9) ?
C6 C7 1.397(8) ?
C9 C14 1.387(8) ?
C9 C10 1.388(8) ?
C10 C11 1.385(9) ?
C11 C12 1.374(9) ?
C12 C13 1.386(9) ?
C13 C14 1.392(8) ?
C31 C32 1.383(9) ?
C31 C36 1.385(9) ?
C32 C33 1.394(9) ?
C33 C34 1.369(10) ?
C34 C35 1.370(9) ?
C35 C36 1.388(9) ?
C41 C46 1.377(9) ?
C41 C42 1.389(9) ?
C42 C43 1.381(9) ?
C43 C44 1.384(10) ?
C44 C45 1.376(10) ?
C45 C46 1.379(9) ?
C51 C56 1.383(9) ?
C51 C52 1.393(9) ?
C52 C53 1.383(9) ?
C53 C54 1.385(10) ?
C54 C55 1.359(10) ?
C55 C56 1.385(9) ?
C61 C66 1.380(9) ?
C61 C62 1.390(9) ?
C62 C63 1.381(9) ?
C63 C64 1.374(10) ?
C64 C65 1.383(10) ?
C65 C66 1.364(9) ?
C71 C76 1.371(9) ?
C71 C72 1.390(9) ?
C72 C73 1.382(10) ?
C73 C74 1.382(10) ?
C74 C75 1.362(10) ?
C75 C76 1.382(9) ?
C81 C82 1.3900 ?
C81 C86 1.3900 ?
C82 C83 1.3900 ?
C83 C84 1.3900 ?
C84 O8 1.362(10) ?
C84 C85 1.3900 ?
C85 C86 1.3900 ?
O8 C87 1.402(15) ?
C81B C82B 1.3900 ?
C81B C86B 1.3900 ?
C82B C83B 1.3900 ?
C83B C84B 1.3900 ?
C84B O8B 1.368(10) ?
C84B C85B 1.3900 ?
C85B C86B 1.3900 ?
O8B C87B 1.418(11) ?
C111 C116 1.377(9) ?
C111 C112 1.385(9) ?
C112 C113 1.370(9) ?
C113 C114 1.375(10) ?
C114 C115 1.377(10) ?
C115 C116 1.376(9) ?
C121 C126 1.379(9) ?
C121 C122 1.390(9) ?
C122 C123 1.366(10) ?
C123 C124 1.390(10) ?
C124 C125 1.382(10) ?
C125 C126 1.378(9) ?
C131 C132 1.383(9) ?
C131 C136 1.386(9) ?
C132 C133 1.386(9) ?
C133 C134 1.385(9) ?
C134 C135 1.359(10) ?
C135 C136 1.381(9) ?
C141 C146 1.368(9) ?
C141 C142 1.412(9) ?
C142 C143 1.367(9) ?
C143 C144 1.392(10) ?
C144 C145 1.368(10) ?
C145 C146 1.392(9) ?
C151 C152 1.368(9) ?
C151 C156 1.387(10) ?
C152 C153 1.376(10) ?
C153 C154 1.363(10) ?
C154 C155 1.398(10) ?
C155 C156 1.372(10) ?
C161 C162 1.3900 ?
C161 C166 1.3900 ?
C162 C163 1.3900 ?
C163 C164 1.3900 ?
C164 O16 1.371(8) ?
C164 C165 1.3900 ?
C165 C166 1.3900 ?
O16 C167 1.414(10) ?
C171 C172 1.3900 ?
C171 C176 1.3900 ?
C172 C173 1.3900 ?
C173 C174 1.3900 ?
C174 O16B 1.365(10) ?
C174 C175 1.3900 ?
C175 C176 1.3900 ?
O16B C177 1.418(10) ?
S O0 1.407(7) ?
S O1A 1.414(8) ?
S O1B 1.419(11) ?
S O2A 1.419(11) ?
S O2B 1.427(7) ?
S C15B 1.825(16) ?
S C15A 1.827(13) ?
F1A C15A 1.319(8) ?
F2A C15A 1.324(8) ?
F3A C15A 1.319(8) ?
F1B C15B 1.322(9) ?
F2B C15B 1.317(10) ?
F3B C15B 1.317(10) ?
Cl1 C1S 1.744(8) ?
C1S Cl2 1.733(8) ?
Cl3A C2SA 1.726(12) ?
C2SA Cl4A 1.695(11) ?
Cl5A C3SA 1.745(12) ?
C3SA Cl6A 1.717(12) ?
Cl5B C3SB 1.734(13) ?
C3SB Cl6B 1.737(13) ?
Cl7A C4SA 1.740(12) ?
C4SA Cl8A 1.731(12) ?
Cl7B C4SB 1.741(13) ?
C4SB Cl8B 1.741(13) ?
Cl7C C4SC 1.746(13) ?
C4SC Cl8C 1.741(13) ?
Cl9 C5S 1.720(10) ?
C5S Cl10 1.706(10) ?
Cl11 C6S 1.733(10) ?
C6S Cl12 1.723(10) ?
Cl13 C7S 1.752(9) ?
C7S Cl14 1.742(9) ?
Cl15 C8S 1.749(13) ?
C8S Cl16 1.735(13) ?
Cl17 C9S 1.727(12) ?
C9S Cl18 1.733(12) ?
